data_4104197
loop_
_publ_author_name
'Jie-Peng Zhang'
'Xiao-Ming Chen'

_publ_section_title
;
 Optimized Acetylene/Carbon Dioxide Sorption in a Dynamic Porous Crystal
;
_journal_name_full 'Journal of the American Chemical Society'
_journal_page_first 5516
_journal_page_last 5521
_journal_paper_doi 10.1021/ja8089872
_journal_volume 131
_journal_year 2009
_chemical_formula_sum 'C6.84 H10.84 Cu N3'
_chemical_formula_weight 198.59
_chemical_name_systematic
; 
 ? 
;
_space_group_IT_number 148
_symmetry_cell_setting trigonal
_symmetry_space_group_name_Hall '-R 3'
_symmetry_space_group_name_H-M 'R -3 :H'
_atom_sites_solution_hydrogens geom
_atom_sites_solution_primary direct
_atom_sites_solution_secondary difmap
_audit_creation_method SHELXL-97
_cell_angle_alpha 90.00
_cell_angle_beta 90.00
_cell_angle_gamma 120.00
_cell_formula_units_Z 18
_cell_length_a 19.5947(14)
_cell_length_b 19.5947(14)
_cell_length_c 14.2851(10)
_cell_measurement_temperature 195(2)
_cell_volume 4750.0(6)
_computing_structure_refinement 'SHELXL-97 (Sheldrick, 1997)'
_computing_structure_solution 'SHELXS-97 (Sheldrick, 1990)'
_diffrn_ambient_temperature 195(2)
_diffrn_measured_fraction_theta_full 0.985
_diffrn_measured_fraction_theta_max 0.985
_diffrn_measurement_device_type CCD
_diffrn_measurement_method '/w scan'
_diffrn_radiation_monochromator graphite
_diffrn_radiation_source 'fine-focus sealed tube'
_diffrn_radiation_type MoK\a
_diffrn_radiation_wavelength 0.71073
_diffrn_reflns_av_R_equivalents 0.0380
_diffrn_reflns_av_sigmaI/netI 0.0613
_diffrn_reflns_limit_h_max 13
_diffrn_reflns_limit_h_min -23
_diffrn_reflns_limit_k_max 24
_diffrn_reflns_limit_k_min -21
_diffrn_reflns_limit_l_max 17
_diffrn_reflns_limit_l_min -6
_diffrn_reflns_number 3699
_diffrn_reflns_theta_full 25.99
_diffrn_reflns_theta_max 25.99
_diffrn_reflns_theta_min 1.86
_exptl_absorpt_coefficient_mu 2.018
_exptl_absorpt_correction_T_max 0.6884
_exptl_absorpt_correction_T_min 0.6767
_exptl_absorpt_correction_type multi-scan
_exptl_absorpt_process_details SADABS
_exptl_crystal_colour colorless
_exptl_crystal_density_diffrn 1.250
_exptl_crystal_density_method 'not measured'
_exptl_crystal_description block
_exptl_crystal_F_000 1833
_exptl_crystal_size_max 0.21
_exptl_crystal_size_mid 0.20
_exptl_crystal_size_min 0.20
_refine_diff_density_max 0.797
_refine_diff_density_min -0.304
_refine_diff_density_rms 0.083
_refine_ls_extinction_method none
_refine_ls_goodness_of_fit_ref 1.043
_refine_ls_hydrogen_treatment constr
_refine_ls_matrix_type full
_refine_ls_number_parameters 100
_refine_ls_number_reflns 2044
_refine_ls_number_restraints 0
_refine_ls_restrained_S_all 1.043
_refine_ls_R_factor_all 0.0543
_refine_ls_R_factor_gt 0.0407
_refine_ls_shift/su_max 0.001
_refine_ls_shift/su_mean 0.000
_refine_ls_structure_factor_coef Fsqd
_refine_ls_weighting_details 'calc w=1/[\s^2^(Fo^2^)+(0.0327P)^2^+4.4200P] where P=(Fo^2^+2Fc^2^)/3'
_refine_ls_weighting_scheme calc
_refine_ls_wR_factor_gt 0.0920
_refine_ls_wR_factor_ref 0.0979
_reflns_number_gt 1593
_reflns_number_total 2044
_reflns_threshold_expression >2sigma(I)
_cod_data_source_file ja8089872_si_011.cif
_cod_data_source_block MAF-2-C2H2-0.42
_cod_original_sg_symbol_H-M R-3
_cod_database_code 4104197

loop_
_symmetry_equiv_pos_as_xyz
'x, y, z'
'-y, x-y, z'
'-x+y, -x, z'
'x+2/3, y+1/3, z+1/3'
'-y+2/3, x-y+1/3, z+1/3'
'-x+y+2/3, -x+1/3, z+1/3'
'x+1/3, y+2/3, z+2/3'
'-y+1/3, x-y+2/3, z+2/3'
'-x+y+1/3, -x+2/3, z+2/3'
'-x, -y, -z'
'y, -x+y, -z'
'x-y, x, -z'
'-x+2/3, -y+1/3, -z+1/3'
'y+2/3, -x+y+1/3, -z+1/3'
'x-y+2/3, x+1/3, -z+1/3'
'-x+1/3, -y+2/3, -z+2/3'
'y+1/3, -x+y+2/3, -z+2/3'
'x-y+1/3, x+2/3, -z+2/3'

loop_
_atom_site_label
_atom_site_type_symbol
_atom_site_fract_x
_atom_site_fract_y
_atom_site_fract_z
_atom_site_U_iso_or_equiv
_atom_site_adp_type
_atom_site_occupancy
_atom_site_symmetry_multiplicity
_atom_site_calc_flag
_atom_site_refinement_flags
Cu1 Cu 0.41502(2) 0.45137(2) 0.56200(3) 0.03070(16) Uani 1 1 d .
N1 N 0.50579(15) 0.54703(16) 0.61274(18) 0.0314(6) Uani 1 1 d .
N2 N 0.57459(15) 0.58569(15) 0.56101(18) 0.0312(7) Uani 1 1 d .
N3 N 0.58929(16) 0.65520(15) 0.68959(17) 0.0298(6) Uani 1 1 d .
C1 C 0.5174(2) 0.59032(19) 0.6888(2) 0.0325(8) Uani 1 1 d .
C2 C 0.4588(2) 0.5695(2) 0.7663(3) 0.0545(12) Uani 1 1 d .
H2A H 0.4111 0.5189 0.7507 0.065 Uiso 1 1 calc R
H2B H 0.4815 0.5614 0.8243 0.065 Uiso 1 1 calc R
C3 C 0.4354(4) 0.6290(3) 0.7847(5) 0.114(2) Uani 1 1 d .
H3A H 0.3985 0.6118 0.8376 0.170 Uiso 1 1 calc R
H3B H 0.4097 0.6351 0.7290 0.170 Uiso 1 1 calc R
H3C H 0.4822 0.6795 0.7999 0.170 Uiso 1 1 calc R
C4 C 0.62275(19) 0.64964(19) 0.6096(2) 0.0303(8) Uani 1 1 d .
C5 C 0.7036(2) 0.7084(2) 0.5797(3) 0.0458(10) Uani 1 1 d .
H5A H 0.7074 0.7606 0.5738 0.055 Uiso 1 1 calc R
H5B H 0.7139 0.6935 0.5172 0.055 Uiso 1 1 calc R
C6 C 0.7654(3) 0.7148(3) 0.6470(4) 0.0805(16) Uani 1 1 d .
H6A H 0.8176 0.7544 0.6243 0.121 Uiso 1 1 calc R
H6B H 0.7628 0.6637 0.6519 0.121 Uiso 1 1 calc R
H6C H 0.7561 0.7305 0.7087 0.121 Uiso 1 1 calc R
C7 C 0.6174(12) 0.4627(11) 0.6978(14) 0.134(8) Uiso 0.418(12) 1 d P
H7 H 0.5806 0.4674 0.6590 0.160 Uiso 0.418(12) 1 calc PR
C8 C 0.6591(19) 0.4573(17) 0.742(2) 0.236(17) Uiso 0.418(12) 1 d P
H8 H 0.6960 0.4526 0.7805 0.283 Uiso 0.418(12) 1 calc PR

loop_
_atom_site_aniso_label
_atom_site_aniso_U_11
_atom_site_aniso_U_22
_atom_site_aniso_U_33
_atom_site_aniso_U_23
_atom_site_aniso_U_13
_atom_site_aniso_U_12
Cu1 0.0283(3) 0.0315(3) 0.0250(2) -0.00286(17) 0.00602(17) 0.0095(2)
N1 0.0279(15) 0.0304(15) 0.0266(14) -0.0063(12) 0.0063(12) 0.0075(13)
N2 0.0254(15) 0.0306(16) 0.0282(15) -0.0071(12) 0.0037(12) 0.0070(13)
N3 0.0345(16) 0.0273(15) 0.0232(14) -0.0045(11) -0.0013(12) 0.0122(13)
C1 0.039(2) 0.0312(19) 0.0241(17) -0.0042(14) 0.0032(14) 0.0148(17)
C2 0.051(3) 0.055(3) 0.038(2) -0.0164(19) 0.0123(19) 0.011(2)
C3 0.086(4) 0.094(4) 0.152(6) -0.020(4) 0.061(4) 0.039(4)
C4 0.0310(18) 0.0285(18) 0.0265(17) -0.0040(14) -0.0013(14) 0.0113(15)
C5 0.039(2) 0.038(2) 0.042(2) -0.0088(17) 0.0018(17) 0.0060(18)
C6 0.042(3) 0.098(4) 0.084(4) -0.009(3) -0.007(3) 0.022(3)

loop_
_atom_type_symbol
_atom_type_description
_atom_type_scat_dispersion_real
_atom_type_scat_dispersion_imag
_atom_type_scat_source
C C 0.0033 0.0016 'International Tables Vol C Tables 4.2.6.8 and 6.1.1.4'
H H 0.0000 0.0000 'International Tables Vol C Tables 4.2.6.8 and 6.1.1.4'
N N 0.0061 0.0033 'International Tables Vol C Tables 4.2.6.8 and 6.1.1.4'
Cu Cu 0.3201 1.2651 'International Tables Vol C Tables 4.2.6.8 and 6.1.1.4'

loop_
_geom_angle_atom_site_label_1
_geom_angle_atom_site_label_2
_geom_angle_atom_site_label_3
_geom_angle
_geom_angle_site_symmetry_1
_geom_angle_site_symmetry_3
N2 Cu1 N1 118.29(10) 10_666 .
N2 Cu1 N3 125.71(11) 10_666 14_456
N1 Cu1 N3 115.97(11) . 14_456
C1 N1 N2 106.2(3) . .
C1 N1 Cu1 134.1(2) . .
N2 N1 Cu1 119.60(19) . .
C4 N2 N1 106.0(2) . .
C4 N2 Cu1 131.7(2) . 10_666
N1 N2 Cu1 122.11(19) . 10_666
C1 N3 C4 103.8(3) . .
C1 N3 Cu1 129.1(2) . 15_556
C4 N3 Cu1 126.0(2) . 15_556
N1 C1 N3 112.1(3) . .
N1 C1 C2 124.6(3) . .
N3 C1 C2 123.3(3) . .
C3 C2 C1 114.6(4) . .
N2 C4 N3 112.0(3) . .
N2 C4 C5 124.3(3) . .
N3 C4 C5 123.7(3) . .
C4 C5 C6 112.6(3) . .

loop_
_geom_bond_atom_site_label_1
_geom_bond_atom_site_label_2
_geom_bond_distance
_geom_bond_site_symmetry_2
Cu1 N2 1.950(3) 10_666
Cu1 N1 1.967(3) .
Cu1 N3 1.968(3) 14_456
N1 C1 1.326(4) .
N1 N2 1.384(4) .
N2 C4 1.326(4) .
N2 Cu1 1.950(3) 10_666
N3 C1 1.345(4) .
N3 C4 1.349(4) .
N3 Cu1 1.968(3) 15_556
C1 C2 1.497(5) .
C2 C3 1.475(6) .
C4 C5 1.482(5) .
C5 C6 1.502(6) .
C7 C8 1.08(3) .
